data_4312038
loop_
_publ_author_name
'Jiyong Yao'
'Bin Deng'
'Leif J. Sherry'
'Adam D. McFarland'
'Donald E. Ellis'
'Richard P. Van Duyne'
'James A. Ibers'

_publ_section_title
;
 Syntheses, Structure, Some Band Gaps, and Electronic Structures of
 CsLnZnTe3 (Ln = La, Pr, Nd, Sm, Gd, Tb, Dy, Ho, Er, Tm, Y)
;
_journal_name_full 'Inorganic Chemistry'
_journal_page_first 7735
_journal_page_last 7740
_journal_paper_doi 10.1021/ic040071p
_journal_volume 43
_journal_year 2004
_chemical_formula_sum 'Cs Te3 Y Zn'
_chemical_formula_weight 669.99
_chemical_name_systematic
;

  ?

;
_space_group_IT_number 63
_symmetry_cell_setting orthorhombic
_symmetry_space_group_name_Hall '-C 2c 2'
_symmetry_space_group_name_H-M 'C m c m'
_atom_sites_solution_hydrogens none
_atom_sites_solution_primary direct
_atom_sites_solution_secondary difmap
_audit_creation_method SHELXL-97
_cell_angle_alpha 90.00
_cell_angle_beta 90.00
_cell_angle_gamma 90.00
_cell_formula_units_Z 4
_cell_length_a 4.3864(3)
_cell_length_b 16.7115(12)
_cell_length_c 11.6102(8)
_cell_measurement_temperature 153(2)
_cell_volume 851.07(10)
_computing_cell_refinement 'SMART version 5.054 (Bruker 2000)'
_computing_data_collection 'SMART version 5.054 (Bruker 2000)'
_computing_data_reduction 'SAINT-Plus version 6.22 (Bruker 2000)'
_computing_molecular_graphics 'SHELXL-97 (Sheldrick, 1997)'
_computing_publication_material 'SHELXL-97 (Sheldrick, 1997)'
_computing_structure_refinement 'SHELXL-97 (Sheldrick, 1997)'
_computing_structure_solution 'SHELXS-97 (Sheldrick, 1990)'
_diffrn_ambient_temperature 153(2)
_diffrn_measured_fraction_theta_full 0.965
_diffrn_measured_fraction_theta_max 0.965
_diffrn_measurement_device_type 'Bruker 1000-CCD'
_diffrn_measurement_method \w
_diffrn_radiation_monochromator graphite
_diffrn_radiation_source 'fine-focus sealed tube'
_diffrn_radiation_type MoK\a
_diffrn_radiation_wavelength 0.71073
_diffrn_reflns_av_R_equivalents 0.0368
_diffrn_reflns_av_sigmaI/netI 0.0217
_diffrn_reflns_limit_h_max 5
_diffrn_reflns_limit_h_min -5
_diffrn_reflns_limit_k_max 21
_diffrn_reflns_limit_k_min -21
_diffrn_reflns_limit_l_max 15
_diffrn_reflns_limit_l_min -14
_diffrn_reflns_number 4975
_diffrn_reflns_theta_full 28.72
_diffrn_reflns_theta_max 28.72
_diffrn_reflns_theta_min 2.44
_diffrn_standards_interval_count 0
_diffrn_standards_interval_time .
_diffrn_standards_number 0
_exptl_absorpt_coefficient_mu 23.791
_exptl_absorpt_correction_T_max 0.51331
_exptl_absorpt_correction_T_min 0.06326
_exptl_absorpt_correction_type numerical
_exptl_absorpt_process_details 'face indexed'
_exptl_crystal_colour 'dark red'
_exptl_crystal_density_diffrn 5.229
_exptl_crystal_density_meas ?
_exptl_crystal_density_method .
_exptl_crystal_description needle
_exptl_crystal_F_000 1120
_exptl_crystal_size_max 0.350
_exptl_crystal_size_mid 0.282
_exptl_crystal_size_min 0.028
_refine_diff_density_max 0.944
_refine_diff_density_min -2.381
_refine_diff_density_rms 0.388
_refine_ls_extinction_coef 0.00309(13)
_refine_ls_extinction_expression Fc^*^=kFc[1+0.001xFc^2^\l^3^/sin(2\q)]^-1/4^
_refine_ls_extinction_method SHELXL
_refine_ls_goodness_of_fit_ref 1.256
_refine_ls_hydrogen_treatment none
_refine_ls_matrix_type full
_refine_ls_number_parameters 24
_refine_ls_number_reflns 632
_refine_ls_number_restraints 0
_refine_ls_restrained_S_all 1.256
_refine_ls_R_factor_all 0.0171
_refine_ls_R_factor_gt 0.0169
_refine_ls_shift/su_max 0.002
_refine_ls_shift/su_mean 0.000
_refine_ls_structure_factor_coef Fsqd
_refine_ls_weighting_details 'calc w=1/[\s^2^(Fo^2^)+(0.0200P)^2^+0.0000P] where P=(Fo^2^+2Fc^2^)/3'
_refine_ls_weighting_scheme calc
_refine_ls_wR_factor_gt 0.0387
_refine_ls_wR_factor_ref 0.0388
_reflns_number_gt 624
_reflns_number_total 632
_reflns_threshold_expression >2sigma(I)
_cod_data_source_file ic040071p_11.cif
_cod_data_source_block CsYZnTe3
_cod_database_code 4312038

loop_
_symmetry_equiv_pos_as_xyz
'x, y, z'
'-x, -y, z+1/2'
'-x, y, -z+1/2'
'x, -y, -z'
'x+1/2, y+1/2, z'
'-x+1/2, -y+1/2, z+1/2'
'-x+1/2, y+1/2, -z+1/2'
'x+1/2, -y+1/2, -z'
'-x, -y, -z'
'x, y, -z-1/2'
'x, -y, z-1/2'
'-x, y, z'
'-x+1/2, -y+1/2, -z'
'x+1/2, y+1/2, -z-1/2'
'x+1/2, -y+1/2, z-1/2'
'-x+1/2, y+1/2, z'

loop_
_atom_site_label
_atom_site_type_symbol
_atom_site_fract_x
_atom_site_fract_y
_atom_site_fract_z
_atom_site_U_iso_or_equiv
_atom_site_adp_type
_atom_site_occupancy
_atom_site_symmetry_multiplicity
_atom_site_calc_flag
_atom_site_refinement_flags
_atom_site_disorder_assembly
_atom_site_disorder_group
Cs Cs 0.0000 0.744323(18) 0.2500 0.01405(11) Uani 1 4 d S . .
Y Y 0.0000 0.0000 0.0000 0.00800(13) Uani 1 4 d S . .
Zn Zn 0.0000 0.46003(4) 0.2500 0.01001(14) Uani 1 4 d S . .
Te1 Te 0.0000 0.377282(14) 0.056391(17) 0.00833(11) Uani 1 2 d S . .
Te2 Te 0.0000 0.058802(18) 0.2500 0.00753(11) Uani 1 4 d S . .

loop_
_atom_site_aniso_label
_atom_site_aniso_U_11
_atom_site_aniso_U_22
_atom_site_aniso_U_33
_atom_site_aniso_U_23
_atom_site_aniso_U_13
_atom_site_aniso_U_12
Cs 0.01313(18) 0.01019(19) 0.01881(19) 0.000 0.000 0.000
Y 0.0085(2) 0.0093(2) 0.0063(2) -0.00006(16) 0.000 0.000
Zn 0.0107(3) 0.0114(3) 0.0080(3) 0.000 0.000 0.000
Te1 0.00912(15) 0.00784(15) 0.00803(15) -0.00007(7) 0.000 0.000
Te2 0.00878(17) 0.00777(18) 0.00605(17) 0.000 0.000 0.000

loop_
_atom_type_symbol
_atom_type_description
_atom_type_scat_dispersion_real
_atom_type_scat_dispersion_imag
_atom_type_scat_source
Zn Zn 0.2839 1.4301 'International Tables Vol C Tables 4.2.6.8 and 6.1.1.4'
Y Y -2.7962 3.5667 'International Tables Vol C Tables 4.2.6.8 and 6.1.1.4'
Te Te -0.5308 1.6751 'International Tables Vol C Tables 4.2.6.8 and 6.1.1.4'
Cs Cs -0.3680 2.1192 'International Tables Vol C Tables 4.2.6.8 and 6.1.1.4'

loop_
_geom_angle_atom_site_label_1
_geom_angle_atom_site_label_2
_geom_angle_atom_site_label_3
_geom_angle
_geom_angle_site_symmetry_1
_geom_angle_site_symmetry_3
_geom_angle_publ_flag
Te2 Cs Te2 70.552(9) 5_455 5 ?
Te2 Cs Te1 143.202(5) 5_455 14_556 ?
Te2 Cs Te1 98.180(6) 5 14_556 ?
Te2 Cs Te1 98.180(6) 5_455 14_456 ?
Te2 Cs Te1 143.202(5) 5 14_456 ?
Te1 Cs Te1 69.514(7) 14_556 14_456 ?
Te2 Cs Te1 143.202(5) 5_455 5 ?
Te2 Cs Te1 98.180(6) 5 5 ?
Te1 Cs Te1 71.507(8) 14_556 5 ?
Te1 Cs Te1 109.441(11) 14_456 5 ?
Te2 Cs Te1 98.180(6) 5_455 5_455 ?
Te2 Cs Te1 143.202(5) 5 5_455 ?
Te1 Cs Te1 109.441(11) 14_556 5_455 ?
Te1 Cs Te1 71.507(8) 14_456 5_455 ?
Te1 Cs Te1 69.514(7) 5 5_455 ?
Te2 Cs Te1 66.111(5) 5_455 9_565 ?
Te2 Cs Te1 66.111(5) 5 9_565 ?
Te1 Cs Te1 142.546(4) 14_556 9_565 ?
Te1 Cs Te1 142.546(4) 14_456 9_565 ?
Te1 Cs Te1 77.241(6) 5 9_565 ?
Te1 Cs Te1 77.241(6) 5_455 9_565 ?
Te2 Cs Te1 66.111(5) 5_455 2_565 ?
Te2 Cs Te1 66.111(5) 5 2_565 ?
Te1 Cs Te1 77.241(6) 14_556 2_565 ?
Te1 Cs Te1 77.241(6) 14_456 2_565 ?
Te1 Cs Te1 142.546(4) 5 2_565 ?
Te1 Cs Te1 142.546(4) 5_455 2_565 ?
Te1 Cs Te1 120.523(11) 9_565 2_565 ?
Te2 Cs Zn 176.041(7) 5_455 5 ?
Te2 Cs Zn 113.407(7) 5 5 ?
Te1 Cs Zn 37.839(5) 14_556 5 ?
Te1 Cs Zn 78.633(9) 14_456 5 ?
Te1 Cs Zn 37.839(5) 5 5 ?
Te1 Cs Zn 78.633(9) 5_455 5 ?
Te1 Cs Zn 115.073(4) 9_565 5 ?
Te1 Cs Zn 115.073(4) 2_565 5 ?
Te2 Cs Zn 113.407(7) 5_455 5_455 ?
Te2 Cs Zn 176.042(7) 5 5_455 ?
Te1 Cs Zn 78.633(9) 14_556 5_455 ?
Te1 Cs Zn 37.839(5) 14_456 5_455 ?
Te1 Cs Zn 78.633(9) 5 5_455 ?
Te1 Cs Zn 37.839(5) 5_455 5_455 ?
Te1 Cs Zn 115.073(4) 9_565 5_455 ?
Te1 Cs Zn 115.073(4) 2_565 5_455 ?
Zn Cs Zn 62.635(11) 5 5_455 ?
Te2 Cs Cs 125.276(5) 5_455 1_655 ?
Te2 Cs Cs 54.724(5) 5 1_655 ?
Te1 Cs Cs 55.243(4) 14_556 1_655 ?
Te1 Cs Cs 124.757(4) 14_456 1_655 ?
Te1 Cs Cs 55.243(3) 5 1_655 ?
Te1 Cs Cs 124.757(3) 5_455 1_655 ?
Te1 Cs Cs 90.0 9_565 1_655 ?
Te1 Cs Cs 90.0 2_565 1_655 ?
Zn Cs Cs 58.683(6) 5 1_655 ?
Zn Cs Cs 121.317(6) 5_455 1_655 ?
Te2 Cs Cs 54.724(5) 5_455 1_455 ?
Te2 Cs Cs 125.276(5) 5 1_455 ?
Te1 Cs Cs 124.757(3) 14_556 1_455 ?
Te1 Cs Cs 55.243(3) 14_456 1_455 ?
Te1 Cs Cs 124.757(3) 5 1_455 ?
Te1 Cs Cs 55.243(3) 5_455 1_455 ?
Te1 Cs Cs 90.0 9_565 1_455 ?
Te1 Cs Cs 90.0 2_565 1_455 ?
Zn Cs Cs 121.317(6) 5 1_455 ?
Zn Cs Cs 58.683(6) 5_455 1_455 ?
Cs Cs Cs 180.000(16) 1_655 1_455 ?
Te2 Y Te2 180.0 9 . ?
Te2 Y Te1 89.301(6) 9 5_445 ?
Te2 Y Te1 90.699(6) . 5_445 ?
Te2 Y Te1 90.699(6) 9 13 ?
Te2 Y Te1 89.301(6) . 13 ?
Te1 Y Te1 180.000(10) 5_445 13 ?
Te2 Y Te1 89.301(6) 9 5_545 ?
Te2 Y Te1 90.699(6) . 5_545 ?
Te1 Y Te1 91.066(8) 5_445 5_545 ?
Te1 Y Te1 88.934(8) 13 5_545 ?
Te2 Y Te1 90.699(6) 9 13_455 ?
Te2 Y Te1 89.301(6) . 13_455 ?
Te1 Y Te1 88.934(8) 5_445 13_455 ?
Te1 Y Te1 91.066(8) 13 13_455 ?
Te1 Y Te1 180.000(6) 5_545 13_455 ?
Te1 Zn Te1 116.80(2) . 10_556 ?
Te1 Zn Te2 108.366(4) . 5 ?
Te1 Zn Te2 108.366(4) 10_556 5 ?
Te1 Zn Te2 108.366(4) . 5_455 ?
Te1 Zn Te2 108.366(4) 10_556 5_455 ?
Te2 Zn Te2 106.07(2) 5 5_455 ?
Te1 Zn Cs 63.409(11) . 5_445 ?
Te1 Zn Cs 63.409(11) 10_556 5_445 ?
Te2 Zn Cs 158.284(16) 5 5_445 ?
Te2 Zn Cs 95.649(9) 5_455 5_445 ?
Te1 Zn Cs 63.409(11) . 5_545 ?
Te1 Zn Cs 63.409(11) 10_556 5_545 ?
Te2 Zn Cs 95.649(9) 5 5_545 ?
Te2 Zn Cs 158.284(16) 5_455 5_545 ?
Cs Zn Cs 62.635(11) 5_445 5_545 ?
Zn Te1 Y 80.317(10) . 5 ?
Zn Te1 Y 80.318(10) . 5_455 ?
Y Te1 Y 91.066(8) 5 5_455 ?
Zn Te1 Cs 78.752(12) . 5_445 ?
Y Te1 Cs 156.456(7) 5 5_445 ?
Y Te1 Cs 95.915(6) 5_455 5_445 ?
Zn Te1 Cs 78.752(12) . 5_545 ?
Y Te1 Cs 95.915(6) 5 5_545 ?
Y Te1 Cs 156.456(7) 5_455 5_545 ?
Cs Te1 Cs 69.514(7) 5_445 5_545 ?
Zn Te1 Cs 178.141(14) . 9_565 ?
Y Te1 Cs 98.397(6) 5 9_565 ?
Y Te1 Cs 98.397(6) 5_455 9_565 ?
Cs Te1 Cs 102.759(6) 5_445 9_565 ?
Cs Te1 Cs 102.759(6) 5_545 9_565 ?
Zn Te2 Zn 106.07(2) 5_445 5_545 ?
Zn Te2 Y 78.881(5) 5_445 . ?
Zn Te2 Y 78.881(5) 5_545 . ?
Zn Te2 Y 78.881(5) 5_445 2 ?
Zn Te2 Y 78.881(5) 5_545 2 ?
Y Te2 Y 142.592(11) . 2 ?
Zn Te2 Cs 162.243(13) 5_445 5_545 ?
Zn Te2 Cs 91.691(12) 5_545 5_545 ?
Y Te2 Cs 105.177(4) . 5_545 ?
Y Te2 Cs 105.177(4) 2 5_545 ?
Zn Te2 Cs 91.691(12) 5_445 5_445 ?
Zn Te2 Cs 162.243(13) 5_545 5_445 ?
Y Te2 Cs 105.177(4) . 5_445 ?
Y Te2 Cs 105.177(4) 2 5_445 ?
Cs Te2 Cs 70.552(9) 5_545 5_445 ?

loop_
_geom_bond_atom_site_label_1
_geom_bond_atom_site_label_2
_geom_bond_distance
_geom_bond_site_symmetry_2
_geom_bond_publ_flag
Cs Te2 3.7977(4) 5_455 ?
Cs Te2 3.7977(4) 5 ?
Cs Te1 3.8471(3) 14_556 ?
Cs Te1 3.8471(3) 14_456 ?
Cs Te1 3.8471(3) 5 ?
Cs Te1 3.8471(3) 5_455 ?
Cs Te1 4.0968(3) 9_565 ?
Cs Te1 4.0968(3) 2_565 ?
Cs Zn 4.2195(7) 5 ?
Cs Zn 4.2195(7) 5_455 ?
Cs Cs 4.3864(3) 1_655 ?
Cs Cs 4.3864(3) 1_455 ?
Y Te2 3.0644(2) 9 ?
Y Te2 3.0644(2) . ?
Y Te1 3.0732(2) 5_445 ?
Y Te1 3.0732(2) 13 ?
Y Te1 3.0732(2) 5_545 ?
Y Te1 3.0732(2) 13_455 ?
Zn Te1 2.6391(4) . ?
Zn Te1 2.6391(4) 10_556 ?
Zn Te2 2.7450(4) 5 ?
Zn Te2 2.7450(4) 5_455 ?
Zn Cs 4.2195(7) 5_445 ?
Zn Cs 4.2195(7) 5_545 ?
Te1 Y 3.0732(2) 5 ?
Te1 Y 3.0732(2) 5_455 ?
Te1 Cs 3.8471(3) 5_445 ?
Te1 Cs 3.8471(3) 5_545 ?
Te1 Cs 4.0968(3) 9_565 ?
Te2 Zn 2.7450(4) 5_445 ?
Te2 Zn 2.7450(4) 5_545 ?
Te2 Y 3.0644(2) 2 ?
Te2 Cs 3.7977(4) 5_545 ?
Te2 Cs 3.7977(4) 5_445 ?
